data_7716685
loop_
_publ_author_name
'Uemura, Kazuhiro'
'Ikeda, Yuya'

_publ_section_title
;
 Structure and redox behaviour of a paramagnetic Rh-Pt-Cu-Pt-Rh
 heterometallic-extended metal-atom chain.
;
_journal_issue 31
_journal_name_full 'Dalton transactions (Cambridge, England : 2003)'
_journal_page_first 12867
_journal_page_last 12871
_journal_paper_doi 10.1039/d4dt01134a
_journal_volume 53
_journal_year 2024
_chemical_formula_sum 'C60 H88 Cl8 Cu N10 O4 P2 Pt2 Rh2'
_chemical_formula_weight 2018.48
_space_group_crystal_system monoclinic
_space_group_IT_number 14
_space_group_name_Hall '-P 2yn'
_space_group_name_H-M_alt 'P 1 21/n 1'
_atom_sites_solution_hydrogens mixed
_atom_sites_solution_primary direct
_atom_sites_solution_secondary difmap
_audit_creation_method SHELXL-2018/3
_audit_update_record
;
2024-01-17 deposited with the CCDC.	2024-07-18 downloaded from the CCDC.
;
_cell_angle_alpha 90
_cell_angle_beta 108.696(3)
_cell_angle_gamma 90
_cell_formula_units_Z 2
_cell_length_a 12.3638(3)
_cell_length_b 23.3713(7)
_cell_length_c 13.5306(4)
_cell_measurement_reflns_used 21594
_cell_measurement_temperature 123(2)
_cell_measurement_theta_max 30.8620
_cell_measurement_theta_min 1.8210
_cell_volume 3703.47(19)
_computing_cell_refinement 'CrysAlisPro 1.171.40.53 (Rigaku OD, 2019)'
_computing_data_collection 'CrysAlisPro 1.171.40.53 (Rigaku OD, 2019)'
_computing_data_reduction 'CrysAlisPro 1.171.40.53 (Rigaku OD, 2019)'
_computing_molecular_graphics 'Yadokari-XG 2009 (Wakita, Nemoto et al., 2009)'
_computing_publication_material 'Yadokari-XG 2009 (Wakita, Nemoto et al., 2009)'
_computing_structure_refinement 'SHELXL-2018/3 (Sheldrick, 2018)'
_computing_structure_solution 'SHELXS-97 (Sheldrick, 1990)'
_diffrn_ambient_temperature 123(2)
_diffrn_detector_area_resol_mean 14.7059
_diffrn_measured_fraction_theta_full 0.998
_diffrn_measured_fraction_theta_max 0.998
_diffrn_measurement_device_type 'dtrek-CrysAlisPro-abstract goniometer imported rigaku-d*trek images'
_diffrn_measurement_method 'profile data from \f-scans'
_diffrn_radiation_type MoK\a
_diffrn_radiation_wavelength 0.71073
_diffrn_reflns_av_R_equivalents 0.0197
_diffrn_reflns_av_unetI/netI 0.0188
_diffrn_reflns_Laue_measured_fraction_full 0.998
_diffrn_reflns_Laue_measured_fraction_max 0.998
_diffrn_reflns_limit_h_max 16
_diffrn_reflns_limit_h_min -15
_diffrn_reflns_limit_k_max 20
_diffrn_reflns_limit_k_min -30
_diffrn_reflns_limit_l_max 17
_diffrn_reflns_limit_l_min -17
_diffrn_reflns_number 28662
_diffrn_reflns_point_group_measured_fraction_full 0.998
_diffrn_reflns_point_group_measured_fraction_max 0.998
_diffrn_reflns_theta_full 25.242
_diffrn_reflns_theta_max 27.497
_diffrn_reflns_theta_min 1.743
_diffrn_source 'fine-focus sealed X-ray tube'
_exptl_absorpt_coefficient_mu 4.864
_exptl_absorpt_correction_T_max 1.00000
_exptl_absorpt_correction_T_min 0.37861
_exptl_absorpt_correction_type multi-scan
_exptl_absorpt_process_details
;
CrysAlisPro 1.171.40.53 (Rigaku Oxford Diffraction, 2019)
Empirical absorption correction using spherical harmonics,
 implemented in SCALE3 ABSPACK scaling algorithm.
;
_exptl_crystal_colour red
_exptl_crystal_density_diffrn 1.810
_exptl_crystal_description block
_exptl_crystal_F_000 1982
_exptl_crystal_size_max 0.700
_exptl_crystal_size_mid 0.500
_exptl_crystal_size_min 0.350
_refine_diff_density_max 0.574
_refine_diff_density_min -1.771
_refine_diff_density_rms 0.189
_refine_ls_extinction_method none
_refine_ls_goodness_of_fit_ref 0.807
_refine_ls_hydrogen_treatment mixed
_refine_ls_matrix_type full
_refine_ls_number_parameters 412
_refine_ls_number_reflns 8483
_refine_ls_number_restraints 0
_refine_ls_restrained_S_all 0.807
_refine_ls_R_factor_all 0.0232
_refine_ls_R_factor_gt 0.0211
_refine_ls_shift/su_max 0.001
_refine_ls_shift/su_mean 0.000
_refine_ls_structure_factor_coef Fsqd
_refine_ls_weighting_details 'w=1/[\s^2^(Fo^2^)+(0.1000P)^2^] where P=(Fo^2^+2Fc^2^)/3'
_refine_ls_weighting_scheme calc
_refine_ls_wR_factor_gt 0.0898
_refine_ls_wR_factor_ref 0.0923
_reflns_Friedel_coverage 0.000
_reflns_number_gt 8016
_reflns_number_total 8483
_reflns_threshold_expression 'I > 2\s(I)'
_cod_data_source_file d4dt01134a2.cif
_cod_data_source_block 2
_cod_depositor_comments 'Adding full bibliography for 7716685.cif.'
_cod_original_sg_symbol_H-M 'P 21/n'
_cod_database_code 7716685
_shelx_shelxl_version_number 2018/3
_shelx_space_group_comment
;
The symmetry employed for this shelxl refinement is uniquely defined
by the following loop, which should always be used as a source of
symmetry information in preference to the above space-group names.
They are only intended as comments.
;
_shelx_estimated_absorpt_t_min 0.132
_shelx_estimated_absorpt_t_max 0.281
_oxdiff_exptl_absorpt_empirical_full_min 0.648
_oxdiff_exptl_absorpt_empirical_full_max 1.911
_oxdiff_exptl_absorpt_empirical_details
;
Empirical correction (ABSPACK) includes:
- Absorption correction using spherical harmonics
- Frame scaling
- Detector area scaling
;

loop_
_space_group_symop_operation_xyz
'x, y, z'
'-x+1/2, y+1/2, -z+1/2'
'-x, -y, -z'
'x-1/2, -y-1/2, z-1/2'

loop_
_atom_site_label
_atom_site_type_symbol
_atom_site_fract_x
_atom_site_fract_y
_atom_site_fract_z
_atom_site_U_iso_or_equiv
_atom_site_adp_type
_atom_site_occupancy
_atom_site_site_symmetry_order
_atom_site_calc_flag
_atom_site_refinement_flags_posn
_atom_site_refinement_flags_adp
_atom_site_refinement_flags_occupancy
_atom_site_disorder_assembly
_atom_site_disorder_group
Pt1 Pt 0.76434(2) 0.43796(2) 0.46242(2) 0.01356(6) Uani 1 1 d . . . . .
Rh1 Rh 0.56395(2) 0.38790(2) 0.34685(2) 0.01039(7) Uani 1 1 d . . . . .
Cu1 Cu 1.000000 0.500000 0.500000 0.02184(13) Uani 1 2 d S . P . .
Cl2 Cl 0.46781(6) 0.42407(4) 0.45572(6) 0.01931(15) Uani 1 1 d . . . . .
Cl1 Cl 0.60789(6) 0.30222(3) 0.44083(6) 0.01997(15) Uani 1 1 d . . . . .
P1 P 0.40405(6) 0.34970(3) 0.23489(5) 0.01073(14) Uani 1 1 d . . . . .
Cl3 Cl 1.03320(8) 0.46539(4) 0.66480(7) 0.0322(2) Uani 1 1 d . . . . .
Cl4 Cl 0.90874(7) 0.57882(4) 0.53998(7) 0.02867(19) Uani 1 1 d . . . . .
O2 O 0.64957(17) 0.36129(10) 0.24895(17) 0.0194(5) Uani 1 1 d . . . . .
O1 O 0.53492(18) 0.46411(10) 0.26672(17) 0.0182(4) Uani 1 1 d . . . . .
N3 N 0.6905(2) 0.50679(12) 0.3818(2) 0.0172(5) Uani 1 1 d . . . . .
H3 H 0.725041 0.539741 0.401760 0.021 Uiso 1 1 calc R U . . .
N1 N 0.8439(2) 0.36876(13) 0.5481(2) 0.0257(6) Uani 1 1 d . . . . .
H1 H 0.818813 0.364127 0.603837 0.039 Uiso 1 1 calc R U . . .
H1A H 0.920754 0.374598 0.570852 0.039 Uiso 1 1 calc R U . . .
H1B H 0.827587 0.336809 0.507524 0.039 Uiso 1 1 calc R U . . .
N4 N 0.8097(2) 0.40943(14) 0.3403(2) 0.0241(6) Uani 1 1 d . . . . .
H4 H 0.879117 0.418614 0.341433 0.029 Uiso 1 1 calc R U . . .
N2 N 0.7305(2) 0.47147(12) 0.5902(2) 0.0180(5) Uani 1 1 d . . . . .
H2 H 0.656573 0.483410 0.571006 0.027 Uiso 1 1 calc R U . . .
H2A H 0.777661 0.501676 0.615521 0.027 Uiso 1 1 calc R U . . .
H2B H 0.742228 0.444137 0.640407 0.027 Uiso 1 1 calc R U . . .
C16 C 0.3788(3) 0.30953(14) 0.0296(2) 0.0181(6) Uani 1 1 d . . . . .
H16 H 0.321468 0.337883 0.004558 0.022 Uiso 1 1 calc R U . . .
C28 C 0.3268(3) 0.43678(12) 0.0856(3) 0.0165(6) Uani 1 1 d . . . . .
H28 H 0.391288 0.428081 0.064660 0.020 Uiso 1 1 calc R U . . .
C6 C 0.7510(2) 0.37954(13) 0.2605(2) 0.0148(6) Uani 1 1 d . . . . .
C4 C 0.4320(3) 0.57542(15) 0.2423(3) 0.0220(6) Uani 1 1 d . . . . .
H4A H 0.398485 0.606803 0.194246 0.033 Uiso 1 1 calc R U . . .
H4B H 0.432481 0.585567 0.312729 0.033 Uiso 1 1 calc R U . . .
H4C H 0.386701 0.540621 0.219373 0.033 Uiso 1 1 calc R U . . .
C11 C 0.4362(2) 0.30531(13) 0.1362(2) 0.0146(6) Uani 1 1 d . . . . .
C7 C 0.7996(2) 0.36136(13) 0.1739(2) 0.0152(6) Uani 1 1 d . . . . .
C25 C 0.1433(2) 0.46687(14) 0.1524(3) 0.0194(6) Uani 1 1 d . . . . .
H25 H 0.082784 0.478178 0.177084 0.023 Uiso 1 1 calc R U . . .
C26 C 0.1601(3) 0.49507(14) 0.0685(3) 0.0212(6) Uani 1 1 d . . . . .
H26 H 0.109297 0.524621 0.033762 0.025 Uiso 1 1 calc R U . . .
C17 C 0.3134(2) 0.30269(12) 0.2815(2) 0.0130(5) Uani 1 1 d . . . . .
C12 C 0.5196(3) 0.26218(14) 0.1723(2) 0.0187(6) Uani 1 1 d . . . . .
H12 H 0.557772 0.258081 0.244982 0.022 Uiso 1 1 calc R U . . .
C9 C 0.7046(3) 0.36698(15) 0.0688(2) 0.0210(6) Uani 1 1 d . . . . .
H9 H 0.644163 0.339200 0.065348 0.031 Uiso 1 1 calc R U . . .
H9A H 0.736030 0.359562 0.012073 0.031 Uiso 1 1 calc R U . . .
H9B H 0.672962 0.405770 0.061707 0.031 Uiso 1 1 calc R U . . .
C23 C 0.3071(2) 0.40628(13) 0.1673(2) 0.0131(5) Uani 1 1 d . . . . .
C24 C 0.2146(2) 0.42218(14) 0.2006(2) 0.0170(6) Uani 1 1 d . . . . .
H24 H 0.200821 0.402163 0.256465 0.020 Uiso 1 1 calc R U . . .
C15 C 0.4045(3) 0.27250(15) -0.0412(2) 0.0226(7) Uani 1 1 d . . . . .
H15 H 0.364439 0.275566 -0.113701 0.027 Uiso 1 1 calc R U . . .
C21 C 0.2346(3) 0.26760(15) 0.4111(2) 0.0229(7) Uani 1 1 d . . . . .
H21 H 0.235159 0.266947 0.481470 0.028 Uiso 1 1 calc R U . . .
C27 C 0.2516(3) 0.47989(15) 0.0352(2) 0.0217(7) Uani 1 1 d . . . . .
H27 H 0.262860 0.499161 -0.022489 0.026 Uiso 1 1 calc R U . . .
C1 C 0.5967(2) 0.50826(13) 0.3026(2) 0.0134(5) Uani 1 1 d . . . . .
C20 C 0.1550(3) 0.23522(15) 0.3378(3) 0.0228(7) Uani 1 1 d . . . . .
H20 H 0.101181 0.212653 0.357209 0.027 Uiso 1 1 calc R U . . .
C10 C 0.8386(3) 0.29837(14) 0.1929(3) 0.0219(6) Uani 1 1 d . . . . .
H10 H 0.775605 0.274959 0.199802 0.033 Uiso 1 1 calc R U . . .
H10A H 0.903821 0.295679 0.257163 0.033 Uiso 1 1 calc R U . . .
H10B H 0.861004 0.284516 0.133970 0.033 Uiso 1 1 calc R U . . .
C18 C 0.2327(3) 0.26935(14) 0.2066(2) 0.0188(6) Uani 1 1 d . . . . .
H18 H 0.231664 0.269673 0.136136 0.023 Uiso 1 1 calc R U . . .
C19 C 0.1546(3) 0.23606(15) 0.2350(3) 0.0211(6) Uani 1 1 d . . . . .
H19 H 0.100582 0.213675 0.183924 0.025 Uiso 1 1 calc R U . . .
C14 C 0.4891(3) 0.23121(15) -0.0047(2) 0.0214(6) Uani 1 1 d . . . . .
H14 H 0.508005 0.206635 -0.052664 0.026 Uiso 1 1 calc R U . . .
C22 C 0.3144(3) 0.30136(14) 0.3846(2) 0.0193(6) Uani 1 1 d . . . . .
H22 H 0.368848 0.323178 0.436510 0.023 Uiso 1 1 calc R U . . .
C2 C 0.5551(3) 0.56484(12) 0.2433(3) 0.0161(6) Uani 1 1 d . . . . .
C13 C 0.5464(3) 0.22581(14) 0.1027(3) 0.0211(6) Uani 1 1 d . . . . .
H13 H 0.603434 0.197291 0.127554 0.025 Uiso 1 1 calc R U . . .
C5 C 0.5594(3) 0.55670(15) 0.1323(3) 0.0254(7) Uani 1 1 d . . . . .
H5 H 0.509116 0.525030 0.098670 0.038 Uiso 1 1 calc R U . . .
H5A H 0.637852 0.547979 0.135121 0.038 Uiso 1 1 calc R U . . .
H5B H 0.533995 0.591887 0.092207 0.038 Uiso 1 1 calc R U . . .
C8 C 0.9016(3) 0.39887(17) 0.1734(3) 0.0251(7) Uani 1 1 d . . . . .
H8 H 0.930220 0.386336 0.117215 0.038 Uiso 1 1 calc R U . . .
H8A H 0.962415 0.395271 0.240550 0.038 Uiso 1 1 calc R U . . .
H8B H 0.877217 0.438905 0.162018 0.038 Uiso 1 1 calc R U . . .
N5 N 0.8474(3) 0.38026(17) 0.7813(3) 0.0418(9) Uani 1 1 d . . . . .
C29 C 0.9296(4) 0.36721(18) 0.8399(3) 0.0380(9) Uani 1 1 d . . . . .
C3 C 0.6309(3) 0.61576(15) 0.2943(3) 0.0276(8) Uani 1 1 d . . . . .
H3A H 0.607047 0.649745 0.250268 0.041 Uiso 1 1 calc R U . . .
H3B H 0.710720 0.606899 0.302079 0.041 Uiso 1 1 calc R U . . .
H3C H 0.623474 0.623135 0.363127 0.041 Uiso 1 1 calc R U . . .
C30 C 1.0396(6) 0.3526(3) 0.9155(5) 0.100(3) Uani 1 1 d . . . . .
H30 H 1.092080 0.340293 0.878557 0.149 Uiso 1 1 calc R U . . .
H30A H 1.029608 0.321511 0.960322 0.149 Uiso 1 1 calc R U . . .
H30B H 1.071246 0.386209 0.958325 0.149 Uiso 1 1 calc R U . . .

loop_
_atom_site_aniso_label
_atom_site_aniso_U_11
_atom_site_aniso_U_22
_atom_site_aniso_U_33
_atom_site_aniso_U_23
_atom_site_aniso_U_13
_atom_site_aniso_U_12
Pt1 0.00980(8) 0.01530(9) 0.01329(8) -0.00436(4) 0.00050(5) 0.00017(3)
Rh1 0.00977(11) 0.00995(12) 0.01035(11) -0.00083(7) 0.00169(8) -0.00007(7)
Cu1 0.0163(2) 0.0212(3) 0.0273(3) -0.0074(2) 0.0060(2) -0.0058(2)
Cl2 0.0172(3) 0.0213(4) 0.0206(3) -0.0074(3) 0.0078(3) 0.0000(3)
Cl1 0.0198(3) 0.0156(4) 0.0206(3) 0.0056(3) 0.0009(3) 0.0014(3)
P1 0.0104(3) 0.0114(4) 0.0100(3) -0.0005(2) 0.0026(3) -0.0017(2)
Cl3 0.0317(4) 0.0333(5) 0.0318(4) -0.0021(4) 0.0103(4) -0.0095(4)
Cl4 0.0182(3) 0.0270(4) 0.0358(4) -0.0132(4) 0.0017(3) -0.0016(3)
O2 0.0154(10) 0.0254(13) 0.0208(11) -0.0100(9) 0.0104(8) -0.0077(9)
O1 0.0174(10) 0.0109(11) 0.0212(11) 0.0027(8) -0.0010(8) -0.0041(8)
N3 0.0163(11) 0.0157(13) 0.0170(12) -0.0014(10) 0.0016(10) -0.0050(10)
N1 0.0213(13) 0.0190(15) 0.0282(15) -0.0052(11) -0.0041(11) 0.0083(11)
N4 0.0116(11) 0.0383(18) 0.0228(13) -0.0140(12) 0.0059(10) -0.0060(11)
N2 0.0175(12) 0.0202(14) 0.0155(12) -0.0030(10) 0.0040(10) 0.0016(10)
C16 0.0219(14) 0.0172(16) 0.0148(13) -0.0028(11) 0.0053(12) -0.0040(12)
C28 0.0170(15) 0.0157(17) 0.0181(15) -0.0006(10) 0.0074(12) -0.0013(10)
C6 0.0122(12) 0.0162(15) 0.0153(13) 0.0006(11) 0.0035(11) 0.0026(10)
C4 0.0210(15) 0.0177(16) 0.0277(16) 0.0013(13) 0.0084(13) 0.0051(13)
C11 0.0148(12) 0.0157(15) 0.0149(13) -0.0050(11) 0.0069(10) -0.0062(10)
C7 0.0128(12) 0.0180(15) 0.0148(13) -0.0020(11) 0.0044(10) -0.0011(11)
C25 0.0146(13) 0.0179(16) 0.0257(15) -0.0013(12) 0.0064(12) 0.0011(11)
C26 0.0199(15) 0.0164(16) 0.0225(15) 0.0026(12) 0.0000(12) 0.0028(12)
C17 0.0116(12) 0.0117(14) 0.0160(13) 0.0037(10) 0.0049(10) -0.0004(10)
C12 0.0197(14) 0.0178(16) 0.0172(14) -0.0009(11) 0.0039(11) -0.0049(12)
C9 0.0232(15) 0.0234(17) 0.0132(13) 0.0012(12) 0.0014(12) -0.0022(12)
C23 0.0120(12) 0.0140(14) 0.0123(12) -0.0001(10) 0.0027(10) -0.0018(10)
C24 0.0147(13) 0.0179(15) 0.0191(14) -0.0003(12) 0.0064(11) -0.0034(12)
C15 0.0305(16) 0.0225(17) 0.0169(14) -0.0042(12) 0.0107(13) -0.0064(13)
C21 0.0292(16) 0.0254(18) 0.0162(14) 0.0051(12) 0.0101(13) -0.0025(13)
C27 0.0253(15) 0.0179(17) 0.0210(16) 0.0033(11) 0.0062(13) -0.0022(12)
C1 0.0126(12) 0.0158(15) 0.0128(12) -0.0016(10) 0.0053(10) -0.0011(10)
C20 0.0216(15) 0.0178(17) 0.0310(17) 0.0040(13) 0.0114(13) -0.0042(12)
C10 0.0210(14) 0.0205(17) 0.0257(16) -0.0005(13) 0.0095(12) 0.0061(12)
C18 0.0205(14) 0.0185(16) 0.0173(14) -0.0017(12) 0.0057(12) -0.0059(12)
C19 0.0194(14) 0.0194(16) 0.0244(15) -0.0032(12) 0.0070(12) -0.0082(12)
C14 0.0301(16) 0.0170(16) 0.0244(15) -0.0087(12) 0.0190(13) -0.0080(13)
C22 0.0243(15) 0.0178(16) 0.0167(14) -0.0006(11) 0.0079(12) -0.0030(12)
C2 0.0193(15) 0.0116(15) 0.0167(15) 0.0007(10) 0.0048(12) -0.0024(10)
C13 0.0193(14) 0.0147(16) 0.0323(17) -0.0048(13) 0.0124(13) -0.0036(11)
C5 0.035(2) 0.0240(19) 0.0192(16) 0.0037(12) 0.0116(15) -0.0004(13)
C8 0.0199(15) 0.039(2) 0.0185(15) -0.0069(14) 0.0094(13) -0.0118(14)
N5 0.045(2) 0.041(2) 0.0371(19) 0.0042(16) 0.0097(17) -0.0008(16)
C29 0.052(2) 0.024(2) 0.033(2) -0.0066(16) 0.0060(19) 0.0035(18)
C3 0.0335(18) 0.0147(17) 0.0316(18) 0.0006(13) 0.0062(15) -0.0080(13)
C30 0.095(5) 0.061(4) 0.091(5) -0.034(4) -0.044(4) 0.044(4)

loop_
_atom_type_symbol
_atom_type_description
_atom_type_scat_dispersion_real
_atom_type_scat_dispersion_imag
_atom_type_scat_source
Pt Pt -1.7033 8.3905 'International Tables Vol C Tables 4.2.6.8 and 6.1.1.4'
Rh Rh -1.1178 0.9187 'International Tables Vol C Tables 4.2.6.8 and 6.1.1.4'
N N 0.0061 0.0033 'International Tables Vol C Tables 4.2.6.8 and 6.1.1.4'
Cl Cl 0.1484 0.1585 'International Tables Vol C Tables 4.2.6.8 and 6.1.1.4'
O O 0.0106 0.0060 'International Tables Vol C Tables 4.2.6.8 and 6.1.1.4'
C C 0.0033 0.0016 'International Tables Vol C Tables 4.2.6.8 and 6.1.1.4'
H H 0.0000 0.0000 'International Tables Vol C Tables 4.2.6.8 and 6.1.1.4'
P P 0.1023 0.0942 'International Tables Vol C Tables 4.2.6.8 and 6.1.1.4'
Cu Cu 0.3201 1.2651 'International Tables Vol C Tables 4.2.6.8 and 6.1.1.4'

loop_
_geom_angle_atom_site_label_1
_geom_angle_atom_site_label_2
_geom_angle_atom_site_label_3
_geom_angle
_geom_angle_site_symmetry_1
_geom_angle_site_symmetry_3
_geom_angle_publ_flag
N3 Pt1 N4 90.97(12) . . ?
N3 Pt1 N1 178.30(10) . . ?
N4 Pt1 N1 89.61(13) . . ?
N3 Pt1 N2 88.39(11) . . ?
N4 Pt1 N2 175.04(11) . . ?
N1 Pt1 N2 90.89(11) . . ?
N3 Pt1 Rh1 81.96(7) . . ?
N4 Pt1 Rh1 80.17(7) . . ?
N1 Pt1 Rh1 99.72(8) . . ?
N2 Pt1 Rh1 104.60(7) . . ?
N3 Pt1 Cu1 87.38(7) . . ?
N4 Pt1 Cu1 78.40(8) . . ?
N1 Pt1 Cu1 91.17(9) . . ?
N2 Pt1 Cu1 96.66(7) . . ?
Rh1 Pt1 Cu1 155.845(6) . . ?
O2 Rh1 O1 87.76(10) . . ?
O2 Rh1 P1 88.20(6) . . ?
O1 Rh1 P1 91.23(6) . . ?
O2 Rh1 Cl2 176.46(7) . . ?
O1 Rh1 Cl2 88.90(7) . . ?
P1 Rh1 Cl2 93.06(3) . . ?
O2 Rh1 Cl1 90.78(7) . . ?
O1 Rh1 Cl1 176.81(6) . . ?
P1 Rh1 Cl1 91.55(3) . . ?
Cl2 Rh1 Cl1 92.50(3) . . ?
O2 Rh1 Pt1 86.45(6) . . ?
O1 Rh1 Pt1 84.48(6) . . ?
P1 Rh1 Pt1 173.27(2) . . ?
Cl2 Rh1 Pt1 92.04(2) . . ?
Cl1 Rh1 Pt1 92.600(19) . . ?
Cl3 Cu1 Cl3 180.00(5) . 3_766 ?
Cl3 Cu1 Cl4 90.13(4) . . ?
Cl3 Cu1 Cl4 89.87(4) 3_766 . ?
Cl3 Cu1 Cl4 89.87(4) . 3_766 ?
Cl3 Cu1 Cl4 90.13(4) 3_766 3_766 ?
Cl4 Cu1 Cl4 180.00(3) . 3_766 ?
Cl3 Cu1 Pt1 97.94(2) . 3_766 ?
Cl3 Cu1 Pt1 82.06(2) 3_766 3_766 ?
Cl4 Cu1 Pt1 95.22(2) . 3_766 ?
Cl4 Cu1 Pt1 84.78(2) 3_766 3_766 ?
Cl3 Cu1 Pt1 82.06(2) . . ?
Cl3 Cu1 Pt1 97.94(2) 3_766 . ?
Cl4 Cu1 Pt1 84.78(2) . . ?
Cl4 Cu1 Pt1 95.22(2) 3_766 . ?
Pt1 Cu1 Pt1 180.0 3_766 . ?
C17 P1 C23 103.48(13) . . ?
C17 P1 C11 102.26(14) . . ?
C23 P1 C11 107.85(13) . . ?
C17 P1 Rh1 120.71(9) . . ?
C23 P1 Rh1 110.12(9) . . ?
C11 P1 Rh1 111.46(9) . . ?
C6 O2 Rh1 120.56(19) . . ?
C1 O1 Rh1 120.99(19) . . ?
C1 N3 Pt1 127.0(2) . . ?
C1 N3 H3 116.5 . . ?
Pt1 N3 H3 116.5 . . ?
Pt1 N1 H1 109.5 . . ?
Pt1 N1 H1A 109.5 . . ?
H1 N1 H1A 109.5 . . ?
Pt1 N1 H1B 109.5 . . ?
H1 N1 H1B 109.5 . . ?
H1A N1 H1B 109.5 . . ?
C6 N4 Pt1 129.1(2) . . ?
C6 N4 H4 115.4 . . ?
Pt1 N4 H4 115.4 . . ?
Pt1 N2 H2 109.5 . . ?
Pt1 N2 H2A 109.5 . . ?
H2 N2 H2A 109.5 . . ?
Pt1 N2 H2B 109.5 . . ?
H2 N2 H2B 109.5 . . ?
H2A N2 H2B 109.5 . . ?
C11 C16 C15 120.8(3) . . ?
C11 C16 H16 119.6 . . ?
C15 C16 H16 119.6 . . ?
C27 C28 C23 119.8(3) . . ?
C27 C28 H28 120.1 . . ?
C23 C28 H28 120.1 . . ?
O2 C6 N4 123.0(3) . . ?
O2 C6 C7 114.8(3) . . ?
N4 C6 C7 122.1(3) . . ?
C2 C4 H4A 109.5 . . ?
C2 C4 H4B 109.5 . . ?
H4A C4 H4B 109.5 . . ?
C2 C4 H4C 109.5 . . ?
H4A C4 H4C 109.5 . . ?
H4B C4 H4C 109.5 . . ?
C16 C11 C12 118.8(3) . . ?
C16 C11 P1 123.9(2) . . ?
C12 C11 P1 117.2(2) . . ?
C9 C7 C8 109.4(3) . . ?
C9 C7 C6 108.2(2) . . ?
C8 C7 C6 111.5(3) . . ?
C9 C7 C10 110.0(3) . . ?
C8 C7 C10 109.4(3) . . ?
C6 C7 C10 108.2(2) . . ?
C26 C25 C24 120.3(3) . . ?
C26 C25 H25 119.8 . . ?
C24 C25 H25 119.8 . . ?
C25 C26 C27 119.6(3) . . ?
C25 C26 H26 120.2 . . ?
C27 C26 H26 120.2 . . ?
C22 C17 C18 119.1(3) . . ?
C22 C17 P1 123.5(2) . . ?
C18 C17 P1 117.2(2) . . ?
C13 C12 C11 120.7(3) . . ?
C13 C12 H12 119.7 . . ?
C11 C12 H12 119.7 . . ?
C7 C9 H9 109.5 . . ?
C7 C9 H9A 109.5 . . ?
H9 C9 H9A 109.5 . . ?
C7 C9 H9B 109.5 . . ?
H9 C9 H9B 109.5 . . ?
H9A C9 H9B 109.5 . . ?
C28 C23 C24 118.9(3) . . ?
C28 C23 P1 120.8(2) . . ?
C24 C23 P1 120.2(2) . . ?
C25 C24 C23 120.5(3) . . ?
C25 C24 H24 119.7 . . ?
C23 C24 H24 119.7 . . ?
C14 C15 C16 119.7(3) . . ?
C14 C15 H15 120.1 . . ?
C16 C15 H15 120.1 . . ?
C20 C21 C22 121.7(3) . . ?
C20 C21 H21 119.1 . . ?
C22 C21 H21 119.1 . . ?
C26 C27 C28 120.8(3) . . ?
C26 C27 H27 119.6 . . ?
C28 C27 H27 119.6 . . ?
O1 C1 N3 123.7(3) . . ?
O1 C1 C2 115.6(2) . . ?
N3 C1 C2 120.6(3) . . ?
C21 C20 C19 119.0(3) . . ?
C21 C20 H20 120.5 . . ?
C19 C20 H20 120.5 . . ?
C7 C10 H10 109.5 . . ?
C7 C10 H10A 109.5 . . ?
H10 C10 H10A 109.5 . . ?
C7 C10 H10B 109.5 . . ?
H10 C10 H10B 109.5 . . ?
H10A C10 H10B 109.5 . . ?
C19 C18 C17 120.5(3) . . ?
C19 C18 H18 119.8 . . ?
C17 C18 H18 119.8 . . ?
C18 C19 C20 120.4(3) . . ?
C18 C19 H19 119.8 . . ?
C20 C19 H19 119.8 . . ?
C15 C14 C13 120.1(3) . . ?
C15 C14 H14 119.9 . . ?
C13 C14 H14 119.9 . . ?
C17 C22 C21 119.3(3) . . ?
C17 C22 H22 120.3 . . ?
C21 C22 H22 120.3 . . ?
C5 C2 C3 109.2(3) . . ?
C5 C2 C4 110.9(3) . . ?
C3 C2 C4 109.9(3) . . ?
C5 C2 C1 107.0(3) . . ?
C3 C2 C1 112.1(3) . . ?
C4 C2 C1 107.8(3) . . ?
C12 C13 C14 119.8(3) . . ?
C12 C13 H13 120.1 . . ?
C14 C13 H13 120.1 . . ?
C2 C5 H5 109.5 . . ?
C2 C5 H5A 109.5 . . ?
H5 C5 H5A 109.5 . . ?
C2 C5 H5B 109.5 . . ?
H5 C5 H5B 109.5 . . ?
H5A C5 H5B 109.5 . . ?
C7 C8 H8 109.5 . . ?
C7 C8 H8A 109.5 . . ?
H8 C8 H8A 109.5 . . ?
C7 C8 H8B 109.5 . . ?
H8 C8 H8B 109.5 . . ?
H8A C8 H8B 109.5 . . ?
N5 C29 C30 177.2(6) . . ?
C2 C3 H3A 109.5 . . ?
C2 C3 H3B 109.5 . . ?
H3A C3 H3B 109.5 . . ?
C2 C3 H3C 109.5 . . ?
H3A C3 H3C 109.5 . . ?
H3B C3 H3C 109.5 . . ?
C29 C30 H30 109.5 . . ?
C29 C30 H30A 109.5 . . ?
H30 C30 H30A 109.5 . . ?
C29 C30 H30B 109.5 . . ?
H30 C30 H30B 109.5 . . ?
H30A C30 H30B 109.5 . . ?

loop_
_geom_bond_atom_site_label_1
_geom_bond_atom_site_label_2
_geom_bond_distance
_geom_bond_site_symmetry_2
_geom_bond_publ_flag
Pt1 N3 1.993(3) . ?
Pt1 N4 2.021(3) . ?
Pt1 N1 2.048(3) . ?
Pt1 N2 2.059(3) . ?
Pt1 Rh1 2.7328(2) . ?
Pt1 Cu1 3.14655(12) . ?
Rh1 O2 2.040(2) . ?
Rh1 O1 2.056(2) . ?
Rh1 P1 2.2541(7) . ?
Rh1 Cl2 2.3280(8) . ?
Rh1 Cl1 2.3407(7) . ?
Cu1 Cl3 2.2822(10) . ?
Cu1 Cl3 2.2822(10) 3_766 ?
Cu1 Cl4 2.3132(9) . ?
Cu1 Cl4 2.3132(9) 3_766 ?
P1 C17 1.820(3) . ?
P1 C23 1.822(3) . ?
P1 C11 1.832(3) . ?
O2 C6 1.285(3) . ?
O1 C1 1.283(4) . ?
N3 C1 1.303(4) . ?
N3 H3 0.8800 . ?
N1 H1 0.9100 . ?
N1 H1A 0.9100 . ?
N1 H1B 0.9100 . ?
N4 C6 1.295(4) . ?
N4 H4 0.8800 . ?
N2 H2 0.9100 . ?
N2 H2A 0.9100 . ?
N2 H2B 0.9100 . ?
C16 C11 1.391(4) . ?
C16 C15 1.401(4) . ?
C16 H16 0.9500 . ?
C28 C27 1.392(4) . ?
C28 C23 1.400(4) . ?
C28 H28 0.9500 . ?
C6 C7 1.539(4) . ?
C4 C2 1.537(4) . ?
C4 H4A 0.9800 . ?
C4 H4B 0.9800 . ?
C4 H4C 0.9800 . ?
C11 C12 1.413(4) . ?
C7 C9 1.532(4) . ?
C7 C8 1.538(4) . ?
C7 C10 1.545(4) . ?
C25 C26 1.385(5) . ?
C25 C24 1.387(5) . ?
C25 H25 0.9500 . ?
C26 C27 1.390(5) . ?
C26 H26 0.9500 . ?
C17 C22 1.391(4) . ?
C17 C18 1.408(4) . ?
C12 C13 1.385(5) . ?
C12 H12 0.9500 . ?
C9 H9 0.9800 . ?
C9 H9A 0.9800 . ?
C9 H9B 0.9800 . ?
C23 C24 1.407(4) . ?
C24 H24 0.9500 . ?
C15 C14 1.391(5) . ?
C15 H15 0.9500 . ?
C21 C20 1.378(5) . ?
C21 C22 1.397(4) . ?
C21 H21 0.9500 . ?
C27 H27 0.9500 . ?
C1 C2 1.547(4) . ?
C20 C19 1.388(5) . ?
C20 H20 0.9500 . ?
C10 H10 0.9800 . ?
C10 H10A 0.9800 . ?
C10 H10B 0.9800 . ?
C18 C19 1.386(4) . ?
C18 H18 0.9500 . ?
C19 H19 0.9500 . ?
C14 C13 1.403(5) . ?
C14 H14 0.9500 . ?
C22 H22 0.9500 . ?
C2 C5 1.531(5) . ?
C2 C3 1.535(4) . ?
C13 H13 0.9500 . ?
C5 H5 0.9800 . ?
C5 H5A 0.9800 . ?
C5 H5B 0.9800 . ?
C8 H8 0.9800 . ?
C8 H8A 0.9800 . ?
C8 H8B 0.9800 . ?
N5 C29 1.113(5) . ?
C29 C30 1.456(6) . ?
C3 H3A 0.9800 . ?
C3 H3B 0.9800 . ?
C3 H3C 0.9800 . ?
C30 H30 0.9800 . ?
C30 H30A 0.9800 . ?
C30 H30B 0.9800 . ?

loop_
_geom_torsion_atom_site_label_1
_geom_torsion_atom_site_label_2
_geom_torsion_atom_site_label_3
_geom_torsion_atom_site_label_4
_geom_torsion
_geom_torsion_site_symmetry_1
_geom_torsion_site_symmetry_2
_geom_torsion_site_symmetry_3
_geom_torsion_site_symmetry_4
_geom_torsion_publ_flag
Rh1 O2 C6 N4 8.7(4) . . . . ?
Rh1 O2 C6 C7 -173.33(19) . . . . ?
Pt1 N4 C6 O2 -2.2(5) . . . . ?
Pt1 N4 C6 C7 -180.0(2) . . . . ?
C15 C16 C11 C12 -1.2(5) . . . . ?
C15 C16 C11 P1 -177.2(2) . . . . ?
C17 P1 C11 C16 98.4(3) . . . . ?
C23 P1 C11 C16 -10.3(3) . . . . ?
Rh1 P1 C11 C16 -131.3(2) . . . . ?
C17 P1 C11 C12 -77.7(2) . . . . ?
C23 P1 C11 C12 173.6(2) . . . . ?
Rh1 P1 C11 C12 52.6(2) . . . . ?
O2 C6 C7 C9 41.7(4) . . . . ?
N4 C6 C7 C9 -140.3(3) . . . . ?
O2 C6 C7 C8 162.2(3) . . . . ?
N4 C6 C7 C8 -19.8(4) . . . . ?
O2 C6 C7 C10 -77.4(3) . . . . ?
N4 C6 C7 C10 100.5(4) . . . . ?
C24 C25 C26 C27 -2.6(5) . . . . ?
C23 P1 C17 C22 -103.1(3) . . . . ?
C11 P1 C17 C22 144.9(3) . . . . ?
Rh1 P1 C17 C22 20.5(3) . . . . ?
C23 P1 C17 C18 72.0(3) . . . . ?
C11 P1 C17 C18 -40.0(3) . . . . ?
Rh1 P1 C17 C18 -164.3(2) . . . . ?
C16 C11 C12 C13 1.9(4) . . . . ?
P1 C11 C12 C13 178.2(2) . . . . ?
C27 C28 C23 C24 -3.5(4) . . . . ?
C27 C28 C23 P1 -179.9(2) . . . . ?
C17 P1 C23 C28 -152.9(2) . . . . ?
C11 P1 C23 C28 -45.1(3) . . . . ?
Rh1 P1 C23 C28 76.8(2) . . . . ?
C17 P1 C23 C24 30.7(3) . . . . ?
C11 P1 C23 C24 138.6(2) . . . . ?
Rh1 P1 C23 C24 -99.6(2) . . . . ?
C26 C25 C24 C23 2.3(5) . . . . ?
C28 C23 C24 C25 0.8(4) . . . . ?
P1 C23 C24 C25 177.2(2) . . . . ?
C11 C16 C15 C14 -0.5(5) . . . . ?
C25 C26 C27 C28 -0.2(5) . . . . ?
C23 C28 C27 C26 3.3(5) . . . . ?
Rh1 O1 C1 N3 10.5(4) . . . . ?
Rh1 O1 C1 C2 -171.4(2) . . . . ?
Pt1 N3 C1 O1 2.3(4) . . . . ?
Pt1 N3 C1 C2 -175.6(2) . . . . ?
C22 C21 C20 C19 0.3(5) . . . . ?
C22 C17 C18 C19 0.6(5) . . . . ?
P1 C17 C18 C19 -174.8(3) . . . . ?
C17 C18 C19 C20 0.1(5) . . . . ?
C21 C20 C19 C18 -0.5(5) . . . . ?
C16 C15 C14 C13 1.5(5) . . . . ?
C18 C17 C22 C21 -0.8(5) . . . . ?
P1 C17 C22 C21 174.3(2) . . . . ?
C20 C21 C22 C17 0.4(5) . . . . ?
O1 C1 C2 C5 -62.8(3) . . . . ?
N3 C1 C2 C5 115.3(3) . . . . ?
O1 C1 C2 C3 177.6(3) . . . . ?
N3 C1 C2 C3 -4.4(4) . . . . ?
O1 C1 C2 C4 56.6(3) . . . . ?
N3 C1 C2 C4 -125.4(3) . . . . ?
C11 C12 C13 C14 -0.9(5) . . . . ?
C15 C14 C13 C12 -0.8(5) . . . . ?
